data_7247716
loop_
_publ_author_name
'Madhesiya, Avinash'
'Dash, Sibananda G.'
'Gupta, Princi'
'Akhir, Abdul'
'Saxena, Deepanshi'
'Maitra, Rahul'
'Chopra, Sidharth'
'Thakur, Tejender S.'

_publ_section_title
;
 Development of new multicomponent crystals of the antifungal drug
 tioconazole and the assessment of their biopharmaceutical attributes
;
_journal_issue 48
_journal_name_full CrystEngComm
_journal_page_first 6758
_journal_page_last 6776
_journal_paper_doi 10.1039/D3CE00948C
_journal_volume 25
_journal_year 2023
_chemical_formula_moiety 'C20 H13 Cl3 N2 O1 S, 0.5(C8 H6 O4)'
_chemical_formula_sum 'C20 H16 Cl3 N2 O3 S'
_chemical_formula_weight 470.76
_chemical_name_common 'Tioconazole-ter-pthalic acid (1:0.5) cocrystal'
_space_group_crystal_system triclinic
_space_group_IT_number 2
_space_group_name_Hall '-P 1'
_space_group_name_H-M_alt 'P -1'
_atom_sites_solution_hydrogens geom
_audit_creation_method SHELXL-2018/3
_audit_update_record
;
2023-07-31 deposited with the CCDC.	2023-11-14 downloaded from the CCDC.
;
_cell_angle_alpha 83.111(3)
_cell_angle_beta 83.102(3)
_cell_angle_gamma 75.116(3)
_cell_formula_units_Z 2
_cell_length_a 7.4880(2)
_cell_length_b 11.3843(4)
_cell_length_c 13.0280(4)
_cell_measurement_reflns_used 13081
_cell_measurement_temperature 293(2)
_cell_measurement_theta_max 72.2920
_cell_measurement_theta_min 3.4120
_cell_volume 1060.94(6)
_computing_cell_refinement 'CrysAlisPro 1.171.39.46 (Rigaku OD, 2018)'
_computing_data_collection 'CrystalClear-SM Expert 2.1 b28 (Rigaku, 2013)'
_computing_data_reduction 'CrysAlisPro 1.171.39.46 (Rigaku OD, 2018)'
_computing_molecular_graphics 'Ortep for Windows (Farrugia, 2012)'
_computing_publication_material 'WinGX publication routines (Farrugia, 2012)'
_computing_structure_refinement 'SHELXL-2018/3 (Sheldrick, 2018)'
_computing_structure_solution 'SHELXS-2013/1 (Sheldrick, 2008)'
_diffrn_ambient_temperature 293(2)
_diffrn_detector CCD
_diffrn_detector_area_resol_mean 28.5714
_diffrn_measured_fraction_theta_full 0.982
_diffrn_measured_fraction_theta_max 0.960
_diffrn_measurement_details
;
List of Runs (angles in degrees, time in seconds):

  # Type    Start    End  Width  t~exp~   \w     \q     \k     \f   Frames
#--------------------------------------------------------------------------
  1  \w   -130.00 -10.00   1.00    6.00    --  -40.00 -72.00   0.00  120
  2  \w   -130.00 -10.00   1.00    6.00    --  -40.00 -72.00  70.00  120
  3  \w   -130.00 -10.00   1.00    6.00    --  -40.00 -72.00 140.00  120
  4  \w   -130.00 -10.00   1.00    6.00    --  -40.00 -72.00 210.00  120
  5  \w   -130.00 -10.00   1.00    6.00    --  -40.00 -72.00 280.00  120
  6  \w   -130.00  50.00   1.00    6.00    --  -40.00   0.00   0.00  180
  7  \w   -100.00  20.00   1.00    6.00    --  -70.00  72.00   0.00  120
  8  \w   -100.00  20.00   1.00    6.00    --  -70.00  72.00  70.00  120
  9  \w   -100.00  20.00   1.00    6.00    --  -70.00  72.00 140.00  120
 10  \w   -100.00  20.00   1.00    6.00    --  -70.00  72.00 210.00  120
 11  \w   -100.00  20.00   1.00    6.00    --  -70.00  72.00 280.00  120
 12  \w   -160.00  20.00   1.00    6.00    --  -70.00   0.00   0.00  180
 13  \w   -190.00 -70.00   1.00    6.00    -- -100.00 -72.00   0.00  120
 14  \w   -190.00 -70.00   1.00    6.00    -- -100.00 -72.00  70.00  120
 15  \w   -190.00 -70.00   1.00    6.00    -- -100.00 -72.00 140.00  120
 16  \w   -190.00 -70.00   1.00    6.00    -- -100.00 -72.00 210.00  120
 17  \w   -190.00 -70.00   1.00    6.00    -- -100.00 -72.00 280.00  120
 18  \w   -130.00 -10.00   1.00    6.00    -- -100.00  72.00   0.00  120
 19  \w   -130.00 -10.00   1.00    6.00    -- -100.00  72.00  70.00  120
 20  \w   -130.00 -10.00   1.00    6.00    -- -100.00  72.00 140.00  120
 21  \w   -130.00 -10.00   1.00    6.00    -- -100.00  72.00 210.00  120
 22  \w   -130.00 -10.00   1.00    6.00    -- -100.00  72.00 280.00  120
 23  \w   -190.00 -10.00   1.00    6.00    -- -100.00   0.00   0.00  180
;
_diffrn_measurement_device
;
AFC12 (Right): Kappa 3 circle
;
_diffrn_measurement_device_type
;
Rigaku Saturn724+ (4x4 bin mode)
;
_diffrn_measurement_method 'profile data from \w-scans'
_diffrn_measurement_specimen_support Loop
_diffrn_radiation_monochromator Confocal
_diffrn_radiation_type CuK\a
_diffrn_radiation_wavelength 1.54184
_diffrn_reflns_av_R_equivalents 0.1180
_diffrn_reflns_av_unetI/netI 0.0546
_diffrn_reflns_Laue_measured_fraction_full 0.982
_diffrn_reflns_Laue_measured_fraction_max 0.960
_diffrn_reflns_limit_h_max 9
_diffrn_reflns_limit_h_min -9
_diffrn_reflns_limit_k_max 13
_diffrn_reflns_limit_k_min -13
_diffrn_reflns_limit_l_max 14
_diffrn_reflns_limit_l_min -15
_diffrn_reflns_number 21968
_diffrn_reflns_point_group_measured_fraction_full 0.982
_diffrn_reflns_point_group_measured_fraction_max 0.960
_diffrn_reflns_theta_full 67.684
_diffrn_reflns_theta_max 72.711
_diffrn_reflns_theta_min 3.432
_diffrn_source MicroMax003_Mo
_diffrn_source_current 0.6
_diffrn_source_power 0.0
_diffrn_source_voltage 50.0
_exptl_absorpt_coefficient_mu 5.044
_exptl_absorpt_correction_T_max 1.00000
_exptl_absorpt_correction_T_min 0.49881
_exptl_absorpt_correction_type multi-scan
_exptl_absorpt_process_details
;
CrysAlisPro 1.171.41.93a (Rigaku Oxford Diffraction, 2020)
Empirical absorption correction using spherical harmonics,
implemented in SCALE3 ABSPACK scaling algorithm.
;
_exptl_crystal_colour colorless
_exptl_crystal_density_diffrn 1.474
_exptl_crystal_description block
_exptl_crystal_F_000 482
_exptl_crystal_size_max 0.380
_exptl_crystal_size_mid 0.250
_exptl_crystal_size_min 0.240
_refine_diff_density_max 0.440
_refine_diff_density_min -0.588
_refine_diff_density_rms 0.109
_refine_ls_extinction_coef 0.0052(13)
_refine_ls_extinction_expression Fc^*^=kFc[1+0.001xFc^2^\l^3^/sin(2\q)]^-1/4^
_refine_ls_extinction_method 'SHELXL-2018/3 (Sheldrick 2018)'
_refine_ls_goodness_of_fit_ref 1.075
_refine_ls_hydrogen_treatment mixed
_refine_ls_matrix_type full
_refine_ls_number_parameters 265
_refine_ls_number_reflns 4055
_refine_ls_number_restraints 0
_refine_ls_restrained_S_all 1.075
_refine_ls_R_factor_all 0.0758
_refine_ls_R_factor_gt 0.0679
_refine_ls_shift/su_max 0.000
_refine_ls_shift/su_mean 0.000
_refine_ls_structure_factor_coef Fsqd
_refine_ls_weighting_details 'w=1/[\s^2^(Fo^2^)+(0.1192P)^2^+0.2409P] where P=(Fo^2^+2Fc^2^)/3'
_refine_ls_weighting_scheme calc
_refine_ls_wR_factor_gt 0.1792
_refine_ls_wR_factor_ref 0.1925
_reflns_Friedel_coverage 0.000
_reflns_number_gt 3406
_reflns_number_total 4055
_reflns_threshold_expression 'I > 2\s(I)'
_cod_data_source_file d3ce00948c2.cif
_cod_data_source_block TCZ-TPTH2
_cod_depositor_comments 'Adding full bibliography for 7247709--7247724.cif.'
_cod_database_code 7247716
_shelx_shelxl_version_number 2018/3
_shelx_space_group_comment
;
The symmetry employed for this shelxl refinement is uniquely defined
by the following loop, which should always be used as a source of
symmetry information in preference to the above space-group names.
They are only intended as comments.
;
_shelx_estimated_absorpt_t_min 0.250
_shelx_estimated_absorpt_t_max 0.377

loop_
_space_group_symop_operation_xyz
'x, y, z'
'-x, -y, -z'

loop_
_atom_site_label
_atom_site_type_symbol
_atom_site_fract_x
_atom_site_fract_y
_atom_site_fract_z
_atom_site_U_iso_or_equiv
_atom_site_adp_type
_atom_site_occupancy
_atom_site_site_symmetry_order
_atom_site_calc_flag
_atom_site_refinement_flags_posn
_atom_site_refinement_flags_adp
_atom_site_refinement_flags_occupancy
_atom_site_disorder_assembly
_atom_site_disorder_group
C1 C -0.5165(4) 1.2084(2) 0.35422(18) 0.0532(6) Uani 1 1 d . . . . .
C2 C -0.6665(4) 1.1765(3) 0.4127(2) 0.0611(6) Uani 1 1 d . . . . .
C3 C -0.6810(4) 1.1631(3) 0.5203(2) 0.0691(8) Uani 1 1 d . . . . .
H3 H -0.783925 1.142536 0.558083 0.083 Uiso 1 1 calc R U . . .
C4 C -0.5397(5) 1.1811(3) 0.5697(2) 0.0659(7) Uani 1 1 d . . . . .
C5 C -0.3892(5) 1.2137(3) 0.5151(2) 0.0704(8) Uani 1 1 d . . . . .
H5 H -0.294819 1.226083 0.549610 0.084 Uiso 1 1 calc R U . . .
C6 C -0.3795(4) 1.2278(3) 0.4080(2) 0.0629(7) Uani 1 1 d . . . . .
H6 H -0.277990 1.250962 0.370925 0.075 Uiso 1 1 calc R U . . .
C7 C -0.4984(3) 1.2221(2) 0.23617(19) 0.0524(6) Uani 1 1 d . . . . .
H7 H -0.558224 1.165730 0.210373 0.063 Uiso 1 1 calc R U . . .
C8 C -0.5873(4) 1.3523(2) 0.19641(19) 0.0563(6) Uani 1 1 d . . . . .
H8A H -0.710160 1.377249 0.232407 0.068 Uiso 1 1 calc R U . . .
H8B H -0.514148 1.405485 0.212649 0.068 Uiso 1 1 calc R U . . .
C9 C -0.7604(4) 1.4120(3) 0.0383(2) 0.0633(7) Uani 1 1 d . . . . .
H9 H -0.876856 1.437276 0.073927 0.076 Uiso 1 1 calc R U . . .
C10 C -0.5430(4) 1.3706(3) -0.0836(2) 0.0635(7) Uani 1 1 d . . . . .
H10 H -0.480189 1.361527 -0.149333 0.076 Uiso 1 1 calc R U . . .
C11 C -0.4626(4) 1.3415(2) 0.0062(2) 0.0592(6) Uani 1 1 d . . . . .
H11 H -0.336924 1.309991 0.013786 0.071 Uiso 1 1 calc R U . . .
C12 C -0.2153(4) 1.0737(2) 0.2023(2) 0.0614(7) Uani 1 1 d . . . . .
H12A H -0.284487 1.027681 0.171649 0.074 Uiso 1 1 calc R U . . .
H12B H -0.204951 1.042343 0.274514 0.074 Uiso 1 1 calc R U . . .
C13 C 0.1021(4) 0.9541(3) 0.1427(2) 0.0622(7) Uani 1 1 d . . . . .
C14 C -0.0265(4) 1.0604(2) 0.14562(19) 0.0541(6) Uani 1 1 d . . . . .
C15 C 0.0395(4) 1.1557(3) 0.0857(2) 0.0647(7) Uani 1 1 d . . . . .
H15 H -0.030409 1.235985 0.078022 0.078 Uiso 1 1 calc R U . . .
C16 C 0.2144(4) 1.1179(3) 0.0409(2) 0.0666(7) Uani 1 1 d . . . . .
H16 H 0.278238 1.169172 -0.000407 0.080 Uiso 1 1 calc R U . . .
C17 C -0.9145(4) 1.4881(3) 0.5907(2) 0.0635(7) Uani 1 1 d . . . . .
C18 C -1.0919(4) 1.4704(3) 0.5946(2) 0.0665(7) Uani 1 1 d . . . . .
H18 H -1.152881 1.450168 0.658136 0.080 Uiso 1 1 calc R U . . .
C19 C -1.1784(5) 1.4827(3) 0.5048(2) 0.0677(7) Uani 1 1 d . . . . .
H19 H -1.297823 1.471728 0.507850 0.081 Uiso 1 1 calc R U . . .
C20 C -0.8165(5) 1.4770(3) 0.6863(2) 0.0691(8) Uani 1 1 d . . . . .
N1 N -0.6031(3) 1.36777(19) 0.08424(15) 0.0534(5) Uani 1 1 d . . . . .
N2 N -0.7298(4) 1.4152(2) -0.06405(18) 0.0675(6) Uani 1 1 d . . . . .
O1 O -0.3088(2) 1.19936(15) 0.19542(13) 0.0557(5) Uani 1 1 d . . . . .
O2 O -0.6583(4) 1.4853(3) 0.68433(18) 0.0891(7) Uani 1 1 d . . . . .
O3 O -0.9220(4) 1.4577(3) 0.77293(17) 0.0864(7) Uani 1 1 d . . . . .
H3A H -0.857(5) 1.449(5) 0.827(3) 0.130 Uiso 1 1 calc R U . . .
S1 S 0.30391(10) 0.96631(7) 0.06896(7) 0.0731(3) Uani 1 1 d . . . . .
Cl1 Cl -0.84653(12) 1.15335(12) 0.35114(7) 0.1011(4) Uani 1 1 d . . . . .
Cl2 Cl -0.55367(17) 1.16338(10) 0.70437(6) 0.0968(4) Uani 1 1 d . . . . .
Cl3 Cl 0.07759(13) 0.81562(8) 0.20149(9) 0.1019(4) Uani 1 1 d . . . . .

loop_
_atom_site_aniso_label
_atom_site_aniso_U_11
_atom_site_aniso_U_22
_atom_site_aniso_U_33
_atom_site_aniso_U_23
_atom_site_aniso_U_13
_atom_site_aniso_U_12
C1 0.0563(13) 0.0582(13) 0.0433(13) -0.0010(10) -0.0032(10) -0.0131(10)
C2 0.0566(14) 0.0800(17) 0.0484(14) -0.0062(12) -0.0024(11) -0.0209(12)
C3 0.0713(18) 0.089(2) 0.0507(15) -0.0042(13) 0.0056(13) -0.0321(15)
C4 0.0846(19) 0.0709(16) 0.0450(14) 0.0001(11) -0.0048(13) -0.0274(14)
C5 0.0792(19) 0.0863(19) 0.0547(16) 0.0009(13) -0.0168(14) -0.0354(16)
C6 0.0619(15) 0.0826(18) 0.0504(15) 0.0012(12) -0.0071(12) -0.0314(13)
C7 0.0517(13) 0.0614(13) 0.0430(12) -0.0051(10) -0.0006(10) -0.0134(10)
C8 0.0598(14) 0.0623(14) 0.0423(12) -0.0068(10) -0.0040(10) -0.0060(11)
C9 0.0618(15) 0.0711(16) 0.0525(15) -0.0025(12) -0.0099(12) -0.0075(12)
C10 0.0787(18) 0.0628(15) 0.0455(14) -0.0042(11) -0.0037(12) -0.0123(13)
C11 0.0606(15) 0.0621(14) 0.0483(14) -0.0039(11) -0.0014(11) -0.0051(11)
C12 0.0587(15) 0.0581(14) 0.0608(15) -0.0008(11) 0.0046(12) -0.0093(11)
C13 0.0571(14) 0.0648(15) 0.0610(16) -0.0039(11) -0.0008(12) -0.0116(12)
C14 0.0552(13) 0.0611(14) 0.0458(13) -0.0058(10) -0.0041(10) -0.0137(11)
C15 0.0626(16) 0.0631(15) 0.0671(17) -0.0025(12) 0.0019(13) -0.0180(12)
C16 0.0634(16) 0.0752(17) 0.0631(17) -0.0062(13) 0.0043(13) -0.0255(13)
C17 0.0776(18) 0.0630(15) 0.0496(15) -0.0064(11) -0.0151(13) -0.0122(13)
C18 0.0798(19) 0.0698(16) 0.0492(15) -0.0069(12) -0.0101(13) -0.0146(14)
C19 0.0764(18) 0.0729(17) 0.0552(16) -0.0062(12) -0.0121(13) -0.0181(14)
C20 0.086(2) 0.0665(16) 0.0534(16) -0.0041(12) -0.0186(15) -0.0120(15)
N1 0.0572(12) 0.0577(11) 0.0418(10) -0.0044(8) -0.0065(9) -0.0070(9)
N2 0.0783(16) 0.0736(14) 0.0490(13) -0.0008(10) -0.0163(11) -0.0131(12)
O1 0.0527(9) 0.0567(9) 0.0509(10) 0.0012(7) 0.0033(7) -0.0080(7)
O2 0.1006(18) 0.1130(19) 0.0652(14) 0.0051(12) -0.0284(13) -0.0440(15)
O3 0.0843(15) 0.1195(19) 0.0487(12) -0.0091(11) -0.0140(10) -0.0090(13)
S1 0.0569(4) 0.0740(5) 0.0823(6) -0.0101(4) 0.0107(4) -0.0113(3)
Cl1 0.0693(5) 0.1795(11) 0.0705(6) -0.0157(6) -0.0045(4) -0.0587(6)
Cl2 0.1436(9) 0.1179(7) 0.0434(4) 0.0019(4) -0.0061(4) -0.0640(7)
Cl3 0.0807(6) 0.0668(5) 0.1362(9) 0.0193(5) 0.0208(5) -0.0058(4)

loop_
_atom_type_symbol
_atom_type_description
_atom_type_scat_dispersion_real
_atom_type_scat_dispersion_imag
_atom_type_scat_source
C C 0.0181 0.0091 'International Tables Vol C Tables 4.2.6.8 and 6.1.1.4'
H H 0.0000 0.0000 'International Tables Vol C Tables 4.2.6.8 and 6.1.1.4'
N N 0.0311 0.0180 'International Tables Vol C Tables 4.2.6.8 and 6.1.1.4'
O O 0.0492 0.0322 'International Tables Vol C Tables 4.2.6.8 and 6.1.1.4'
S S 0.3331 0.5567 'International Tables Vol C Tables 4.2.6.8 and 6.1.1.4'
Cl Cl 0.3639 0.7018 'International Tables Vol C Tables 4.2.6.8 and 6.1.1.4'

loop_
_geom_angle_atom_site_label_1
_geom_angle_atom_site_label_2
_geom_angle_atom_site_label_3
_geom_angle
_geom_angle_site_symmetry_1
_geom_angle_site_symmetry_3
_geom_angle_publ_flag
C2 C1 C6 117.0(2) . . ?
C2 C1 C7 122.7(2) . . ?
C6 C1 C7 120.3(2) . . ?
C1 C2 C3 122.3(3) . . ?
C1 C2 Cl1 119.8(2) . . ?
C3 C2 Cl1 117.8(2) . . ?
C4 C3 C2 118.3(3) . . ?
C4 C3 H3 120.9 . . ?
C2 C3 H3 120.9 . . ?
C5 C4 C3 121.4(3) . . ?
C5 C4 Cl2 119.5(2) . . ?
C3 C4 Cl2 119.1(2) . . ?
C4 C5 C6 119.1(3) . . ?
C4 C5 H5 120.5 . . ?
C6 C5 H5 120.5 . . ?
C5 C6 C1 121.9(3) . . ?
C5 C6 H6 119.0 . . ?
C1 C6 H6 119.0 . . ?
O1 C7 C8 105.9(2) . . ?
O1 C7 C1 111.2(2) . . ?
C8 C7 C1 110.1(2) . . ?
O1 C7 H7 109.8 . . ?
C8 C7 H7 109.8 . . ?
C1 C7 H7 109.8 . . ?
N1 C8 C7 113.2(2) . . ?
N1 C8 H8A 108.9 . . ?
C7 C8 H8A 108.9 . . ?
N1 C8 H8B 108.9 . . ?
C7 C8 H8B 108.9 . . ?
H8A C8 H8B 107.8 . . ?
N2 C9 N1 111.7(3) . . ?
N2 C9 H9 124.1 . . ?
N1 C9 H9 124.1 . . ?
C11 C10 N2 110.1(2) . . ?
C11 C10 H10 124.9 . . ?
N2 C10 H10 124.9 . . ?
C10 C11 N1 106.4(2) . . ?
C10 C11 H11 126.8 . . ?
N1 C11 H11 126.8 . . ?
O1 C12 C14 108.4(2) . . ?
O1 C12 H12A 110.0 . . ?
C14 C12 H12A 110.0 . . ?
O1 C12 H12B 110.0 . . ?
C14 C12 H12B 110.0 . . ?
H12A C12 H12B 108.4 . . ?
C14 C13 Cl3 126.2(2) . . ?
C14 C13 S1 113.3(2) . . ?
Cl3 C13 S1 120.56(17) . . ?
C13 C14 C15 110.8(3) . . ?
C13 C14 C12 123.7(2) . . ?
C15 C14 C12 125.4(2) . . ?
C16 C15 C14 113.2(3) . . ?
C16 C15 H15 123.4 . . ?
C14 C15 H15 123.4 . . ?
C15 C16 S1 112.1(2) . . ?
C15 C16 H16 123.9 . . ?
S1 C16 H16 123.9 . . ?
C18 C17 C19 119.9(3) . 2_386 ?
C18 C17 C20 122.2(3) . . ?
C19 C17 C20 117.9(3) 2_386 . ?
C19 C18 C17 120.5(3) . . ?
C19 C18 H18 119.8 . . ?
C17 C18 H18 119.8 . . ?
C18 C19 C17 119.6(3) . 2_386 ?
C18 C19 H19 120.2 . . ?
C17 C19 H19 120.2 2_386 . ?
O2 C20 O3 123.9(3) . . ?
O2 C20 C17 123.3(3) . . ?
O3 C20 C17 112.8(3) . . ?
C9 N1 C11 106.6(2) . . ?
C9 N1 C8 125.8(2) . . ?
C11 N1 C8 127.5(2) . . ?
C9 N2 C10 105.2(2) . . ?
C12 O1 C7 113.50(19) . . ?
C20 O3 H3A 109.5 . . ?
C16 S1 C13 90.59(14) . . ?

loop_
_geom_bond_atom_site_label_1
_geom_bond_atom_site_label_2
_geom_bond_distance
_geom_bond_site_symmetry_2
_geom_bond_publ_flag
C1 C2 1.383(4) . ?
C1 C6 1.385(4) . ?
C1 C7 1.520(3) . ?
C2 C3 1.386(4) . ?
C2 Cl1 1.738(3) . ?
C3 C4 1.372(4) . ?
C3 H3 0.9300 . ?
C4 C5 1.368(4) . ?
C4 Cl2 1.736(3) . ?
C5 C6 1.380(4) . ?
C5 H5 0.9300 . ?
C6 H6 0.9300 . ?
C7 O1 1.424(3) . ?
C7 C8 1.517(4) . ?
C7 H7 0.9800 . ?
C8 N1 1.466(3) . ?
C8 H8A 0.9700 . ?
C8 H8B 0.9700 . ?
C9 N2 1.323(4) . ?
C9 N1 1.338(3) . ?
C9 H9 0.9300 . ?
C10 C11 1.346(4) . ?
C10 N2 1.364(4) . ?
C10 H10 0.9300 . ?
C11 N1 1.373(3) . ?
C11 H11 0.9300 . ?
C12 O1 1.420(3) . ?
C12 C14 1.494(4) . ?
C12 H12A 0.9700 . ?
C12 H12B 0.9700 . ?
C13 C14 1.340(4) . ?
C13 Cl3 1.712(3) . ?
C13 S1 1.718(3) . ?
C14 C15 1.418(4) . ?
C15 C16 1.352(4) . ?
C15 H15 0.9300 . ?
C16 S1 1.696(3) . ?
C16 H16 0.9300 . ?
C17 C18 1.388(4) . ?
C17 C19 1.398(4) 2_386 ?
C17 C20 1.496(4) . ?
C18 C19 1.379(4) . ?
C18 H18 0.9300 . ?
C19 H19 0.9300 . ?
C20 O2 1.209(4) . ?
C20 O3 1.327(4) . ?
O3 H3A 0.89(5) . ?

loop_
_geom_torsion_atom_site_label_1
_geom_torsion_atom_site_label_2
_geom_torsion_atom_site_label_3
_geom_torsion_atom_site_label_4
_geom_torsion
_geom_torsion_site_symmetry_1
_geom_torsion_site_symmetry_2
_geom_torsion_site_symmetry_3
_geom_torsion_site_symmetry_4
_geom_torsion_publ_flag
C6 C1 C2 C3 -0.5(4) . . . . ?
C7 C1 C2 C3 179.4(3) . . . . ?
C6 C1 C2 Cl1 178.8(2) . . . . ?
C7 C1 C2 Cl1 -1.3(4) . . . . ?
C1 C2 C3 C4 -0.8(5) . . . . ?
Cl1 C2 C3 C4 180.0(2) . . . . ?
C2 C3 C4 C5 1.2(5) . . . . ?
C2 C3 C4 Cl2 -179.3(2) . . . . ?
C3 C4 C5 C6 -0.4(5) . . . . ?
Cl2 C4 C5 C6 -179.9(2) . . . . ?
C4 C5 C6 C1 -0.9(5) . . . . ?
C2 C1 C6 C5 1.3(4) . . . . ?
C7 C1 C6 C5 -178.6(3) . . . . ?
C2 C1 C7 O1 -153.1(2) . . . . ?
C6 C1 C7 O1 26.8(3) . . . . ?
C2 C1 C7 C8 89.8(3) . . . . ?
C6 C1 C7 C8 -90.4(3) . . . . ?
O1 C7 C8 N1 69.3(3) . . . . ?
C1 C7 C8 N1 -170.4(2) . . . . ?
N2 C10 C11 N1 0.5(3) . . . . ?
Cl3 C13 C14 C15 -178.2(2) . . . . ?
S1 C13 C14 C15 0.2(3) . . . . ?
Cl3 C13 C14 C12 0.1(4) . . . . ?
S1 C13 C14 C12 178.5(2) . . . . ?
O1 C12 C14 C13 175.6(3) . . . . ?
O1 C12 C14 C15 -6.3(4) . . . . ?
C13 C14 C15 C16 -0.4(4) . . . . ?
C12 C14 C15 C16 -178.7(3) . . . . ?
C14 C15 C16 S1 0.4(4) . . . . ?
C19 C17 C18 C19 -0.7(5) 2_386 . . . ?
C20 C17 C18 C19 179.4(3) . . . . ?
C17 C18 C19 C17 0.7(5) . . . 2_386 ?
C18 C17 C20 O2 175.8(3) . . . . ?
C19 C17 C20 O2 -4.1(5) 2_386 . . . ?
C18 C17 C20 O3 -4.6(4) . . . . ?
C19 C17 C20 O3 175.5(3) 2_386 . . . ?
N2 C9 N1 C11 0.3(3) . . . . ?
N2 C9 N1 C8 179.8(2) . . . . ?
C10 C11 N1 C9 -0.5(3) . . . . ?
C10 C11 N1 C8 -179.9(2) . . . . ?
C7 C8 N1 C9 122.9(3) . . . . ?
C7 C8 N1 C11 -57.7(4) . . . . ?
N1 C9 N2 C10 0.0(3) . . . . ?
C11 C10 N2 C9 -0.3(3) . . . . ?
C14 C12 O1 C7 173.0(2) . . . . ?
C8 C7 O1 C12 -164.8(2) . . . . ?
C1 C7 O1 C12 75.5(3) . . . . ?
C15 C16 S1 C13 -0.3(3) . . . . ?
C14 C13 S1 C16 0.0(3) . . . . ?
Cl3 C13 S1 C16 178.6(2) . . . . ?
